data_8106968
loop_
_publ_author_name
'Mierina, Inese'
'Gudelis, Emilis'
'Stepanovs, Dmitrijs'
'Jure, Mara'
'Mishnev, Anatoly'
'Kolympadi, Maria'
'Markovi\'c, Dean'

_publ_section_title
;
 Crystal structure of 3-(4-hydroxy-3-methoxyphenyl)-N-phenylpropanamide,
 C16H17NO3
;
_journal_issue 2
_journal_name_full 'Zeitschrift f\"ur Kristallographie - New Crystal Structures'
_journal_page_first 657
_journal_page_last 659
_journal_paper_doi 10.1515/ncrs-2015-0235
_journal_volume 231
_journal_year 2016
_chemical_absolute_configuration rm
_chemical_formula_moiety 'C16 H17 N O3'
_chemical_formula_sum 'C16 H17 N O3'
_chemical_formula_weight 271.31
_space_group_IT_number 19
_space_group_name_Hall 'P 2ac 2ab'
_space_group_name_H-M_alt 'P 21 21 21'
_symmetry_cell_setting orthorhombic
_symmetry_space_group_name_Hall 'P 2ac 2ab'
_symmetry_space_group_name_H-M 'P 21 21 21'
_atom_sites_solution_hydrogens geom
_atom_sites_solution_primary direct
_atom_sites_solution_secondary difmap
_cell_angle_alpha 90.00
_cell_angle_beta 90.00
_cell_angle_gamma 90.00
_cell_formula_units_Z 4
_cell_length_a 7.9882(2)
_cell_length_b 11.4053(3)
_cell_length_c 16.2381(5)
_cell_measurement_reflns_used 7086
_cell_measurement_temperature 173(2)
_cell_measurement_theta_max 27.485
_cell_measurement_theta_min 0.998
_cell_volume 1479.42(7)
_computing_cell_refinement 'HKL Scalepack (Otwinovski & Minor, 1997)'
_computing_data_collection 'KappaCCD Server Software (Nonius, 1997)'
_computing_data_reduction 'HKL Denzo and Scalepack (Otwinovski & Minor, 1997)'
_computing_molecular_graphics 'ORTEP-3 (Farrugia, 2012)'
_computing_publication_material
;
SHELXL-97 (Sheldrick, 2008), 
PLATON (Spek, 2009) and publCIF (Westrip, 2010)
;
_computing_structure_refinement 'SHELXL-97 (Sheldrick, 2008)'
_computing_structure_solution 'SIR2011 (Burla, 2012)'
_diffrn_ambient_temperature 173(2)
_diffrn_measured_fraction_theta_full 0.999
_diffrn_measured_fraction_theta_max 0.999
_diffrn_measurement_device_type 'Nonius Kappa CCD'
_diffrn_measurement_method '\f and \w scan'
_diffrn_radiation_monochromator graphite
_diffrn_radiation_source 'fine-focus sealed tube'
_diffrn_radiation_type MoK\a
_diffrn_radiation_wavelength 0.71073
_diffrn_reflns_av_R_equivalents 0.0000
_diffrn_reflns_av_sigmaI/netI 0.0568
_diffrn_reflns_limit_h_max 10
_diffrn_reflns_limit_h_min -10
_diffrn_reflns_limit_k_max 14
_diffrn_reflns_limit_k_min -14
_diffrn_reflns_limit_l_max 21
_diffrn_reflns_limit_l_min -20
_diffrn_reflns_number 3394
_diffrn_reflns_theta_full 27.49
_diffrn_reflns_theta_max 27.49
_diffrn_reflns_theta_min 2.51
_exptl_absorpt_coefficient_mu 0.084
_exptl_absorpt_correction_type none
_exptl_crystal_colour colorless
_exptl_crystal_density_diffrn 1.218
_exptl_crystal_density_method 'not measured'
_exptl_crystal_description plate
_exptl_crystal_F_000 576
_exptl_crystal_size_max 0.28
_exptl_crystal_size_mid 0.24
_exptl_crystal_size_min 0.09
_refine_diff_density_max 0.161
_refine_diff_density_min -0.216
_refine_diff_density_rms 0.046
_refine_ls_extinction_method none
_refine_ls_goodness_of_fit_ref 1.060
_refine_ls_hydrogen_treatment mixed
_refine_ls_matrix_type full
_refine_ls_number_parameters 190
_refine_ls_number_reflns 3394
_refine_ls_number_restraints 0
_refine_ls_restrained_S_all 1.060
_refine_ls_R_factor_all 0.0790
_refine_ls_R_factor_gt 0.0480
_refine_ls_shift/su_max 0.000
_refine_ls_shift/su_mean 0.000
_refine_ls_structure_factor_coef Fsqd
_refine_ls_weighting_details 'calc w=1/[\s^2^(Fo^2^)+(0.0362P)^2^+0.2790P] where P=(Fo^2^+2Fc^2^)/3'
_refine_ls_weighting_scheme calc
_refine_ls_wR_factor_gt 0.0879
_refine_ls_wR_factor_ref 0.0991
_reflns_number_gt 2516
_reflns_number_total 3394
_reflns_threshold_expression >2sigma(I)
_cod_data_source_file suppl_ncrs-2015-0235_suppl.cif
_cod_data_source_block 1
_cod_database_code 8106968

loop_
_symmetry_equiv_pos_as_xyz
'x, y, z'
'-x+1/2, -y, z+1/2'
'x+1/2, -y+1/2, -z'
'-x, y+1/2, -z+1/2'

loop_
_atom_site_label
_atom_site_type_symbol
_atom_site_fract_x
_atom_site_fract_y
_atom_site_fract_z
_atom_site_U_iso_or_equiv
_atom_site_adp_type
_atom_site_occupancy
_atom_site_symmetry_multiplicity
_atom_site_calc_flag
_atom_site_refinement_flags
_atom_site_disorder_assembly
_atom_site_disorder_group
O1 O 0.28087(18) 0.29882(11) 0.40942(8) 0.0299(3) Uani 1 1 d . . .
O2 O 0.61577(17) 0.03229(12) 0.81828(8) 0.0312(3) Uani 1 1 d . . .
O3 O 0.3950(2) -0.12205(13) 0.85765(9) 0.0343(4) Uani 1 1 d . . .
H3 H 0.306(4) -0.172(2) 0.8728(15) 0.061(8) Uiso 1 1 d . . .
N1 N 0.3473(3) 0.42188(14) 0.51290(11) 0.0351(5) Uani 1 1 d . . .
H1 H 0.383(3) 0.425(2) 0.5597(15) 0.041(7) Uiso 1 1 d . . .
C1 C 0.3165(3) 0.31467(16) 0.48267(12) 0.0271(4) Uani 1 1 d . . .
C2 C 0.3319(3) 0.21368(16) 0.54248(11) 0.0314(5) Uani 1 1 d . . .
H2A H 0.4491 0.2042 0.5567 0.038 Uiso 1 1 calc R . .
H2B H 0.2962 0.1425 0.5149 0.038 Uiso 1 1 calc R . .
C3 C 0.2309(3) 0.22687(18) 0.62232(12) 0.0339(5) Uani 1 1 d . . .
H3A H 0.2570 0.3018 0.6475 0.041 Uiso 1 1 calc R . .
H3B H 0.1124 0.2262 0.6094 0.041 Uiso 1 1 calc R . .
C4 C 0.2687(3) 0.12949(16) 0.68290(11) 0.0275(4) Uani 1 1 d . . .
C5 C 0.1551(3) 0.04293(17) 0.70172(11) 0.0314(5) Uani 1 1 d . . .
H5 H 0.0517 0.0418 0.6754 0.038 Uiso 1 1 calc R . .
C6 C 0.1933(3) -0.04365(17) 0.75997(11) 0.0299(5) Uani 1 1 d . . .
H6 H 0.1150 -0.1013 0.7726 0.036 Uiso 1 1 calc R . .
C7 C 0.3469(3) -0.04334(16) 0.79857(11) 0.0260(4) Uani 1 1 d . . .
C8 C 0.4654(2) 0.04228(16) 0.77792(11) 0.0245(4) Uani 1 1 d . . .
C9 C 0.4257(2) 0.12772(17) 0.72138(11) 0.0254(4) Uani 1 1 d . . .
H9 H 0.5042 0.1851 0.7085 0.030 Uiso 1 1 calc R . .
C10 C 0.7364(3) 0.1227(2) 0.80468(14) 0.0424(6) Uani 1 1 d . . .
H10A H 0.7645 0.1256 0.7472 0.064 Uiso 1 1 calc R . .
H10B H 0.8354 0.1064 0.8362 0.064 Uiso 1 1 calc R . .
H10C H 0.6905 0.1967 0.8214 0.064 Uiso 1 1 calc R . .
C11 C 0.3436(3) 0.52936(17) 0.46881(11) 0.0298(5) Uani 1 1 d . . .
C12 C 0.2282(3) 0.55059(17) 0.40711(12) 0.0356(5) Uani 1 1 d . . .
H12 H 0.1496 0.4938 0.3931 0.043 Uiso 1 1 calc R . .
C13 C 0.2310(3) 0.65718(18) 0.36650(14) 0.0424(6) Uani 1 1 d . . .
H13 H 0.1556 0.6706 0.3239 0.051 Uiso 1 1 calc R . .
C14 C 0.3425(4) 0.7434(2) 0.38772(14) 0.0474(6) Uani 1 1 d . . .
H14 H 0.3418 0.8150 0.3603 0.057 Uiso 1 1 calc R . .
C15 C 0.4562(4) 0.7228(2) 0.45049(14) 0.0491(6) Uani 1 1 d . . .
H15 H 0.5315 0.7811 0.4657 0.059 Uiso 1 1 calc R . .
C16 C 0.4583(3) 0.61536(18) 0.49084(13) 0.0387(5) Uani 1 1 d . . .
H16 H 0.5359 0.6011 0.5323 0.046 Uiso 1 1 calc R . .

loop_
_atom_site_aniso_label
_atom_site_aniso_U_11
_atom_site_aniso_U_22
_atom_site_aniso_U_33
_atom_site_aniso_U_23
_atom_site_aniso_U_13
_atom_site_aniso_U_12
O1 0.0417(9) 0.0282(7) 0.0199(7) -0.0007(5) -0.0044(6) -0.0032(6)
O2 0.0290(7) 0.0354(7) 0.0292(7) 0.0073(6) -0.0069(6) -0.0038(7)
O3 0.0400(9) 0.0292(7) 0.0338(8) 0.0114(7) -0.0066(7) -0.0033(7)
N1 0.0561(13) 0.0267(9) 0.0226(9) 0.0006(7) -0.0131(9) -0.0064(8)
C1 0.0297(11) 0.0261(10) 0.0255(10) 0.0004(8) -0.0018(9) -0.0009(9)
C2 0.0412(12) 0.0266(10) 0.0265(10) 0.0016(8) -0.0053(10) -0.0001(10)
C3 0.0302(12) 0.0380(11) 0.0335(11) 0.0115(9) -0.0039(9) 0.0019(10)
C4 0.0297(11) 0.0297(10) 0.0232(10) 0.0020(8) 0.0019(9) 0.0035(9)
C5 0.0285(11) 0.0379(11) 0.0277(10) 0.0039(9) -0.0054(9) -0.0006(10)
C6 0.0322(12) 0.0272(10) 0.0304(11) 0.0020(9) 0.0005(9) -0.0046(9)
C7 0.0353(11) 0.0218(9) 0.0211(9) 0.0022(8) -0.0014(8) 0.0030(10)
C8 0.0272(11) 0.0262(10) 0.0200(9) -0.0016(8) -0.0022(8) -0.0004(9)
C9 0.0291(11) 0.0247(9) 0.0224(10) 0.0017(8) 0.0032(8) -0.0009(9)
C10 0.0334(12) 0.0514(13) 0.0424(13) 0.0085(11) -0.0085(11) -0.0097(12)
C11 0.0423(12) 0.0245(10) 0.0227(10) 0.0010(8) 0.0003(9) -0.0026(10)
C12 0.0442(13) 0.0281(10) 0.0344(11) -0.0009(9) -0.0061(10) -0.0020(10)
C13 0.0537(15) 0.0339(12) 0.0396(12) 0.0070(9) -0.0107(12) 0.0046(11)
C14 0.0653(18) 0.0308(12) 0.0460(14) 0.0119(10) -0.0013(13) -0.0036(12)
C15 0.0683(18) 0.0364(13) 0.0427(14) 0.0041(11) -0.0021(13) -0.0189(13)
C16 0.0505(14) 0.0366(12) 0.0290(11) 0.0020(10) -0.0062(10) -0.0102(11)

loop_
_atom_type_symbol
_atom_type_description
_atom_type_scat_dispersion_real
_atom_type_scat_dispersion_imag
_atom_type_scat_source
C C 0.0033 0.0016 'International Tables Vol C Tables 4.2.6.8 and 6.1.1.4'
H H 0.0000 0.0000 'International Tables Vol C Tables 4.2.6.8 and 6.1.1.4'
N N 0.0061 0.0033 'International Tables Vol C Tables 4.2.6.8 and 6.1.1.4'
O O 0.0106 0.0060 'International Tables Vol C Tables 4.2.6.8 and 6.1.1.4'

loop_
_geom_angle_atom_site_label_1
_geom_angle_atom_site_label_2
_geom_angle_atom_site_label_3
_geom_angle
_geom_angle_site_symmetry_1
_geom_angle_site_symmetry_3
C8 O2 C10 117.15(15) . .
C7 O3 H3 111.4(16) . .
C1 N1 C11 126.81(17) . .
C1 N1 H1 116.3(16) . .
C11 N1 H1 116.4(17) . .
O1 C1 N1 121.86(17) . .
O1 C1 C2 121.70(16) . .
N1 C1 C2 116.42(17) . .
C1 C2 C3 115.16(16) . .
C1 C2 H2A 108.5 . .
C3 C2 H2A 108.5 . .
C1 C2 H2B 108.5 . .
C3 C2 H2B 108.5 . .
H2A C2 H2B 107.5 . .
C4 C3 C2 111.85(16) . .
C4 C3 H3A 109.2 . .
C2 C3 H3A 109.2 . .
C4 C3 H3B 109.2 . .
C2 C3 H3B 109.2 . .
H3A C3 H3B 107.9 . .
C5 C4 C9 118.75(17) . .
C5 C4 C3 122.66(18) . .
C9 C4 C3 118.60(18) . .
C4 C5 C6 120.83(18) . .
C4 C5 H5 119.6 . .
C6 C5 H5 119.6 . .
C7 C6 C5 119.96(19) . .
C7 C6 H6 120.0 . .
C5 C6 H6 120.0 . .
O3 C7 C6 124.56(18) . .
O3 C7 C8 115.79(17) . .
C6 C7 C8 119.64(17) . .
O2 C8 C9 125.39(17) . .
O2 C8 C7 114.77(16) . .
C9 C8 C7 119.84(17) . .
C8 C9 C4 120.94(18) . .
C8 C9 H9 119.5 . .
C4 C9 H9 119.5 . .
O2 C10 H10A 109.5 . .
O2 C10 H10B 109.5 . .
H10A C10 H10B 109.5 . .
O2 C10 H10C 109.5 . .
H10A C10 H10C 109.5 . .
H10B C10 H10C 109.5 . .
C12 C11 C16 120.17(18) . .
C12 C11 N1 122.04(18) . .
C16 C11 N1 117.78(18) . .
C11 C12 C13 119.3(2) . .
C11 C12 H12 120.4 . .
C13 C12 H12 120.4 . .
C14 C13 C12 121.4(2) . .
C14 C13 H13 119.3 . .
C12 C13 H13 119.3 . .
C13 C14 C15 119.3(2) . .
C13 C14 H14 120.3 . .
C15 C14 H14 120.3 . .
C14 C15 C16 120.3(2) . .
C14 C15 H15 119.9 . .
C16 C15 H15 119.9 . .
C11 C16 C15 119.6(2) . .
C11 C16 H16 120.2 . .
C15 C16 H16 120.2 . .

loop_
_geom_bond_atom_site_label_1
_geom_bond_atom_site_label_2
_geom_bond_distance
_geom_bond_site_symmetry_2
O1 C1 1.236(2) .
O2 C8 1.373(2) .
O2 C10 1.429(3) .
O3 C7 1.369(2) .
O3 H3 0.94(3) .
N1 C1 1.340(2) .
N1 C11 1.420(3) .
N1 H1 0.81(2) .
C1 C2 1.512(3) .
C2 C3 1.535(3) .
C2 H2A 0.9700 .
C2 H2B 0.9700 .
C3 C4 1.514(3) .
C3 H3A 0.9700 .
C3 H3B 0.9700 .
C4 C5 1.375(3) .
C4 C9 1.401(3) .
C5 C6 1.401(3) .
C5 H5 0.9300 .
C6 C7 1.378(3) .
C6 H6 0.9300 .
C7 C8 1.401(3) .
C8 C9 1.376(3) .
C9 H9 0.9300 .
C10 H10A 0.9600 .
C10 H10B 0.9600 .
C10 H10C 0.9600 .
C11 C12 1.383(3) .
C11 C16 1.389(3) .
C12 C13 1.383(3) .
C12 H12 0.9300 .
C13 C14 1.370(3) .
C13 H13 0.9300 .
C14 C15 1.385(3) .
C14 H14 0.9300 .
C15 C16 1.390(3) .
C15 H15 0.9300 .
C16 H16 0.9300 .

loop_
_geom_torsion_atom_site_label_1
_geom_torsion_atom_site_label_2
_geom_torsion_atom_site_label_3
_geom_torsion_atom_site_label_4
_geom_torsion
_geom_torsion_site_symmetry_1
_geom_torsion_site_symmetry_2
_geom_torsion_site_symmetry_3
_geom_torsion_site_symmetry_4
C11 N1 C1 O1 0.3(4) . . . .
C11 N1 C1 C2 178.9(2) . . . .
O1 C1 C2 C3 -128.8(2) . . . .
N1 C1 C2 C3 52.7(3) . . . .
C1 C2 C3 C4 -173.33(18) . . . .
C2 C3 C4 C5 -109.7(2) . . . .
C2 C3 C4 C9 70.4(2) . . . .
C9 C4 C5 C6 1.8(3) . . . .
C3 C4 C5 C6 -178.10(17) . . . .
C4 C5 C6 C7 -0.6(3) . . . .
C5 C6 C7 O3 178.36(17) . . . .
C5 C6 C7 C8 -1.4(3) . . . .
C10 O2 C8 C9 4.6(3) . . . .
C10 O2 C8 C7 -175.04(18) . . . .
O3 C7 C8 O2 2.1(2) . . . .
C6 C7 C8 O2 -178.14(17) . . . .
O3 C7 C8 C9 -177.57(16) . . . .
C6 C7 C8 C9 2.2(3) . . . .
O2 C8 C9 C4 179.36(17) . . . .
C7 C8 C9 C4 -1.0(3) . . . .
C5 C4 C9 C8 -1.0(3) . . . .
C3 C4 C9 C8 178.94(17) . . . .
C1 N1 C11 C12 36.5(3) . . . .
C1 N1 C11 C16 -145.0(2) . . . .
C16 C11 C12 C13 1.4(3) . . . .
N1 C11 C12 C13 179.9(2) . . . .
C11 C12 C13 C14 -1.9(4) . . . .
C12 C13 C14 C15 0.8(4) . . . .
C13 C14 C15 C16 0.7(4) . . . .
C12 C11 C16 C15 0.0(3) . . . .
N1 C11 C16 C15 -178.5(2) . . . .
C14 C15 C16 C11 -1.1(4) . . . .
